data_2224028
loop_
_publ_author_name
'Chen, Yu'
'Song, Wei'
'Xu, Juan'
'Yang, Xiao-Rong'
'Tian, Dan-Bi'

_publ_section_title
;
 1-Methyl-3-<i>n</i>-tetradecylimidazolium bromide monohydrate
;
_journal_coeditor_code TK2543
_journal_issue 11
_journal_name_full 'Acta Crystallographica Section E'
_journal_page_first o2617
_journal_paper_doi 10.1107/S160053680903935X
_journal_volume 65
_journal_year 2009
_chemical_formula_iupac 'C18 H35 N2 +, Br -, H2 O'
_chemical_formula_moiety 'C18 H35 N2 +, Br -, H2 O'
_chemical_formula_sum 'C18 H37 Br N2 O'
_chemical_formula_weight 377.41
_chemical_melting_point 327
_chemical_name_systematic
;
1-Methyl-3-<i>n</i>-tetradecylimidazolium bromide monohydrate
;
_space_group_IT_number 2
_symmetry_cell_setting triclinic
_symmetry_space_group_name_Hall '-P 1'
_symmetry_space_group_name_H-M 'P -1'
_atom_sites_solution_hydrogens geom
_atom_sites_solution_primary direct
_atom_sites_solution_secondary difmap
_audit_creation_method SHELXL-97
_cell_angle_alpha 94.74(3)
_cell_angle_beta 94.45(3)
_cell_angle_gamma 102.06(3)
_cell_formula_units_Z 2
_cell_length_a 5.5130(11)
_cell_length_b 7.8390(16)
_cell_length_c 25.114(5)
_cell_measurement_reflns_used 25
_cell_measurement_temperature 298(2)
_cell_measurement_theta_max 13
_cell_measurement_theta_min 10
_cell_volume 1052.7(4)
_computing_cell_refinement 'CAD-4 Software (Enraf--Nonius, 1989)'
_computing_data_collection 'CAD-4 Software (Enraf--Nonius, 1989)'
_computing_data_reduction 'XCAD4 (Harms & Wocadlo, 1995)'
_computing_molecular_graphics 'SHELXTL (Sheldrick, 2008)'
_computing_publication_material 'SHELXTL (Sheldrick, 2008)'
_computing_structure_refinement 'SHELXL97 (Sheldrick, 2008)'
_computing_structure_solution 'SHELXS97 (Sheldrick, 2008)'
_diffrn_ambient_temperature 298(2)
_diffrn_measured_fraction_theta_full 0.999
_diffrn_measured_fraction_theta_max 0.999
_diffrn_measurement_device_type 'Enraf--Nonius CAD-4'
_diffrn_measurement_method \w/2\q
_diffrn_radiation_monochromator graphite
_diffrn_radiation_source 'fine-focus sealed tube'
_diffrn_radiation_type MoK\a
_diffrn_radiation_wavelength 0.71073
_diffrn_reflns_av_R_equivalents 0.030
_diffrn_reflns_av_sigmaI/netI 0.061
_diffrn_reflns_limit_h_max 6
_diffrn_reflns_limit_h_min 0
_diffrn_reflns_limit_k_max 9
_diffrn_reflns_limit_k_min -9
_diffrn_reflns_limit_l_max 30
_diffrn_reflns_limit_l_min -30
_diffrn_reflns_number 4277
_diffrn_reflns_theta_full 25.3
_diffrn_reflns_theta_max 25.3
_diffrn_reflns_theta_min 1.6
_diffrn_standards_decay_% 1
_diffrn_standards_interval_count 200
_diffrn_standards_interval_time 120
_diffrn_standards_number 3
_exptl_absorpt_coefficient_mu 1.957
_exptl_absorpt_correction_T_max 0.828
_exptl_absorpt_correction_T_min 0.696
_exptl_absorpt_correction_type psi-scan
_exptl_absorpt_process_details '(North <i>et al.</i>,  1968)'
_exptl_crystal_colour colourless
_exptl_crystal_density_diffrn 1.191
_exptl_crystal_density_method 'not measured'
_exptl_crystal_description square
_exptl_crystal_F_000 404
_exptl_crystal_size_max 0.20
_exptl_crystal_size_mid 0.10
_exptl_crystal_size_min 0.10
_refine_diff_density_max 0.39
_refine_diff_density_min -0.29
_refine_ls_extinction_method none
_refine_ls_goodness_of_fit_ref 1.01
_refine_ls_hydrogen_treatment constr
_refine_ls_matrix_type full
_refine_ls_number_parameters 199
_refine_ls_number_reflns 3843
_refine_ls_number_restraints 0
_refine_ls_restrained_S_all 1.01
_refine_ls_R_factor_all 0.099
_refine_ls_R_factor_gt 0.056
_refine_ls_shift/su_max 0.001
_refine_ls_shift/su_mean 0.000
_refine_ls_structure_factor_coef Fsqd
_refine_ls_weighting_details 'calc w=1/[\s^2^(Fo^2^)+(0.095P)^2^] where P=(Fo^2^+2Fc^2^)/3'
_refine_ls_weighting_scheme calc
_refine_ls_wR_factor_gt 0.132
_refine_ls_wR_factor_ref 0.163
_reflns_number_gt 2593
_reflns_number_total 3843
_reflns_threshold_expression I>2\s(I)
_cod_data_source_file tk2543.cif
_cod_data_source_block I
_cod_depositor_comments
;
The following automatic conversions were performed:
'_symmetry_cell_setting' value 'Triclinic' changed to 'triclinic'
according to '/home/saulius/struct/CIF-dictionaries/cif_core.dic'
dictionary named 'cif_core.dic' version 2.4.1 from 2010-06-29.

Automatic conversion script
Id: cif_fix_enum 1527 2010-12-29 10:47:43Z saulius 

The following automatic conversions were performed:

'_symmetry_cell_setting' value 'Triclinic' changed to 'triclinic'
according to /home/saulius/struct/CIF-dictionaries/cif_core.dic
dictionary named 'cif_core.dic' version 2.4.1 from 2010-06-29.

Automatic conversion script
Id: cif_fix_values 1715 2011-07-08 13:25:40Z adriana 
;
_cod_database_code 2224028
_cod_database_fobs_code 2224028

loop_
_symmetry_equiv_pos_as_xyz
'x, y, z'
'-x, -y, -z'

loop_
_atom_site_type_symbol
_atom_site_label
_atom_site_fract_x
_atom_site_fract_y
_atom_site_fract_z
_atom_site_U_iso_or_equiv
_atom_site_adp_type
_atom_site_calc_flag
_atom_site_refinement_flags
_atom_site_occupancy
_atom_site_disorder_assembly
_atom_site_disorder_group
Br Br 0.64859(10) 0.68030(7) 0.39439(2) 0.0596(2) Uani d . 1 . .
O OW 1.0582(9) 0.4268(6) 0.3636(2) 0.116(2) Uani d . 1 . .
H HWA 0.9526 0.4793 0.3766 0.140 Uiso d R 1 . .
H HWB 1.1957 0.5013 0.3654 0.140 Uiso d R 1 . .
N N1 0.3634(7) 0.0580(5) 0.37818(15) 0.0463(9) Uani d . 1 . .
C C1 -1.5342(12) -0.4153(9) -0.2427(2) 0.0812(18) Uani d . 1 . .
H H1A -1.5376 -0.4690 -0.2786 0.122 Uiso calc R 1 . .
H H1B -1.5403 -0.2942 -0.2437 0.122 Uiso calc R 1 . .
H H1C -1.6754 -0.4744 -0.2262 0.122 Uiso calc R 1 . .
N N2 0.5578(7) 0.2140(5) 0.44888(16) 0.0492(10) Uani d . 1 . .
C C2 -1.2969(10) -0.4287(8) -0.2104(2) 0.0638(14) Uani d . 1 . .
H H2A -1.2905 -0.5515 -0.2107 0.077 Uiso calc R 1 . .
H H2B -1.1560 -0.3711 -0.2279 0.077 Uiso calc R 1 . .
C C3 -1.2698(10) -0.3493(7) -0.1529(2) 0.0562(13) Uani d . 1 . .
H H3A -1.4101 -0.4077 -0.1354 0.067 Uiso calc R 1 . .
H H3B -1.2782 -0.2269 -0.1527 0.067 Uiso calc R 1 . .
C C4 -1.0317(9) -0.3604(7) -0.1205(2) 0.0547(13) Uani d . 1 . .
H H4A -0.8911 -0.3028 -0.1381 0.066 Uiso calc R 1 . .
H H4B -1.0238 -0.4828 -0.1203 0.066 Uiso calc R 1 . .
C C5 -1.0055(10) -0.2788(6) -0.0629(2) 0.0541(12) Uani d . 1 . .
H H5A -1.0110 -0.1560 -0.0631 0.065 Uiso calc R 1 . .
H H5B -1.1472 -0.3353 -0.0454 0.065 Uiso calc R 1 . .
C C6 -0.7687(9) -0.2923(7) -0.0303(2) 0.0531(12) Uani d . 1 . .
H H6A -0.6270 -0.2353 -0.0477 0.064 Uiso calc R 1 . .
H H6B -0.7629 -0.4151 -0.0303 0.064 Uiso calc R 1 . .
C C7 -0.7432(9) -0.2110(7) 0.02749(19) 0.0525(12) Uani d . 1 . .
H H7A -0.7520 -0.0887 0.0275 0.063 Uiso calc R 1 . .
H H7B -0.8830 -0.2695 0.0452 0.063 Uiso calc R 1 . .
C C8 -0.5040(9) -0.2219(7) 0.05954(19) 0.0538(12) Uani d . 1 . .
H H8A -0.3643 -0.1626 0.0420 0.065 Uiso calc R 1 . .
H H8B -0.4945 -0.3442 0.0592 0.065 Uiso calc R 1 . .
C C9 -0.4777(9) -0.1422(7) 0.11764(19) 0.0527(12) Uani d . 1 . .
H H9A -0.4854 -0.0197 0.1181 0.063 Uiso calc R 1 . .
H H9B -0.6177 -0.2009 0.1352 0.063 Uiso calc R 1 . .
C C10 -0.2402(9) -0.1551(7) 0.1492(2) 0.0538(12) Uani d . 1 . .
H H10A -0.1005 -0.0965 0.1314 0.065 Uiso calc R 1 . .
H H10B -0.2326 -0.2778 0.1485 0.065 Uiso calc R 1 . .
C C11 -0.2109(9) -0.0767(7) 0.20710(19) 0.0523(12) Uani d . 1 . .
H H11A -0.3492 -0.1362 0.2250 0.063 Uiso calc R 1 . .
H H11B -0.2199 0.0457 0.2079 0.063 Uiso calc R 1 . .
C C12 0.0312(9) -0.0890(7) 0.23820(19) 0.0513(12) Uani d . 1 . .
H H12A 0.0378 -0.2117 0.2382 0.062 Uiso calc R 1 . .
H H12B 0.1691 -0.0326 0.2196 0.062 Uiso calc R 1 . .
C C13 0.0672(9) -0.0071(7) 0.29559(19) 0.0500(12) Uani d . 1 . .
H H13A 0.0647 0.1164 0.2962 0.060 Uiso calc R 1 . .
H H13B -0.0687 -0.0630 0.3148 0.060 Uiso calc R 1 . .
C C14 0.3099(9) -0.0271(7) 0.3228(2) 0.0548(13) Uani d . 1 . .
H H14A 0.3076 -0.1510 0.3232 0.066 Uiso calc R 1 . .
H H14B 0.4434 0.0225 0.3019 0.066 Uiso calc R 1 . .
C C15 0.2147(9) 0.0269(7) 0.4191(2) 0.0547(13) Uani d . 1 . .
H H15A 0.0581 -0.0476 0.4166 0.066 Uiso calc R 1 . .
C C16 0.3379(9) 0.1246(6) 0.4637(2) 0.0535(12) Uani d . 1 . .
H H16A 0.2834 0.1299 0.4978 0.064 Uiso calc R 1 . .
C C17 0.5686(9) 0.1733(6) 0.39745(19) 0.0513(12) Uani d . 1 . .
H H17A 0.6993 0.2183 0.3778 0.062 Uiso calc R 1 . .
C C18 0.7512(10) 0.3378(7) 0.4850(2) 0.0640(15) Uani d . 1 . .
H H18A 0.8889 0.3829 0.4653 0.096 Uiso calc R 1 . .
H H18B 0.8076 0.2782 0.5138 0.096 Uiso calc R 1 . .
H H18C 0.6829 0.4329 0.4993 0.096 Uiso calc R 1 . .

loop_
_atom_site_aniso_label
_atom_site_aniso_U_11
_atom_site_aniso_U_22
_atom_site_aniso_U_33
_atom_site_aniso_U_12
_atom_site_aniso_U_13
_atom_site_aniso_U_23
Br 0.0485(3) 0.0643(4) 0.0633(4) 0.0083(2) 0.0006(2) 0.0054(2)
OW 0.070(3) 0.073(3) 0.201(6) 0.000(2) 0.043(3) -0.010(3)
N1 0.039(2) 0.049(2) 0.049(2) 0.0097(18) -0.0032(19) 0.0033(18)
C1 0.077(4) 0.103(5) 0.059(4) 0.023(4) -0.014(3) -0.010(3)
N2 0.047(2) 0.050(2) 0.047(3) 0.0039(18) -0.0071(19) 0.0045(18)
C2 0.059(3) 0.074(4) 0.057(3) 0.020(3) -0.002(3) -0.005(3)
C3 0.058(3) 0.061(3) 0.050(3) 0.020(3) 0.003(3) -0.004(2)
C4 0.053(3) 0.060(3) 0.052(3) 0.017(2) 0.001(2) -0.001(2)
C5 0.055(3) 0.054(3) 0.053(3) 0.015(2) -0.001(2) 0.000(2)
C6 0.047(3) 0.062(3) 0.051(3) 0.018(2) 0.002(2) 0.000(2)
C7 0.048(3) 0.060(3) 0.050(3) 0.015(2) 0.002(2) -0.001(2)
C8 0.049(3) 0.064(3) 0.049(3) 0.021(2) -0.003(2) -0.004(2)
C9 0.049(3) 0.058(3) 0.050(3) 0.018(2) -0.004(2) -0.006(2)
C10 0.049(3) 0.059(3) 0.052(3) 0.016(2) -0.002(2) -0.003(2)
C11 0.049(3) 0.066(3) 0.042(3) 0.020(2) -0.003(2) -0.006(2)
C12 0.048(3) 0.058(3) 0.047(3) 0.017(2) -0.004(2) -0.001(2)
C13 0.049(3) 0.059(3) 0.041(3) 0.016(2) -0.001(2) -0.001(2)
C14 0.051(3) 0.067(3) 0.048(3) 0.021(2) -0.005(2) -0.004(2)
C15 0.042(3) 0.062(3) 0.054(3) -0.003(2) 0.002(2) 0.010(3)
C16 0.046(3) 0.063(3) 0.049(3) 0.004(2) 0.005(2) 0.006(2)
C17 0.045(3) 0.058(3) 0.048(3) 0.004(2) -0.002(2) 0.012(2)
C18 0.059(3) 0.060(3) 0.060(4) -0.004(3) -0.016(3) -0.002(3)

loop_
_atom_type_symbol
_atom_type_description
_atom_type_scat_dispersion_real
_atom_type_scat_dispersion_imag
_atom_type_scat_source
C C 0.0033 0.0016 'International Tables Vol C Tables 4.2.6.8 and 6.1.1.4'
H H 0.0000 0.0000 'International Tables Vol C Tables 4.2.6.8 and 6.1.1.4'
N N 0.0061 0.0033 'International Tables Vol C Tables 4.2.6.8 and 6.1.1.4'
O O 0.0106 0.0060 'International Tables Vol C Tables 4.2.6.8 and 6.1.1.4'
Br Br -0.2901 2.4595 'International Tables Vol C Tables 4.2.6.8 and 6.1.1.4'

loop_
_geom_angle_atom_site_label_1
_geom_angle_atom_site_label_2
_geom_angle_atom_site_label_3
_geom_angle_site_symmetry_1
_geom_angle_site_symmetry_3
_geom_angle
_geom_angle_publ_flag
HWA OW HWB . . 107.3 ?
C17 N1 C15 . . 108.2(4) ?
C17 N1 C14 . . 125.6(4) ?
C15 N1 C14 . . 126.2(4) ?
C2 C1 H1A . . 109.5 ?
C2 C1 H1B . . 109.5 ?
H1A C1 H1B . . 109.5 ?
C2 C1 H1C . . 109.5 ?
H1A C1 H1C . . 109.5 ?
H1B C1 H1C . . 109.5 ?
C17 N2 C16 . . 109.3(4) ?
C17 N2 C18 . . 125.6(4) ?
C16 N2 C18 . . 125.1(4) ?
C3 C2 C1 . . 114.6(5) ?
C3 C2 H2A . . 108.6 ?
C1 C2 H2A . . 108.6 ?
C3 C2 H2B . . 108.6 ?
C1 C2 H2B . . 108.6 ?
H2A C2 H2B . . 107.6 ?
C2 C3 C4 . . 115.0(4) ?
C2 C3 H3A . . 108.5 ?
C4 C3 H3A . . 108.5 ?
C2 C3 H3B . . 108.5 ?
C4 C3 H3B . . 108.5 ?
H3A C3 H3B . . 107.5 ?
C3 C4 C5 . . 114.5(4) ?
C3 C4 H4A . . 108.6 ?
C5 C4 H4A . . 108.6 ?
C3 C4 H4B . . 108.6 ?
C5 C4 H4B . . 108.6 ?
H4A C4 H4B . . 107.6 ?
C6 C5 C4 . . 114.4(4) ?
C6 C5 H5A . . 108.7 ?
C4 C5 H5A . . 108.7 ?
C6 C5 H5B . . 108.7 ?
C4 C5 H5B . . 108.7 ?
H5A C5 H5B . . 107.6 ?
C5 C6 C7 . . 114.3(4) ?
C5 C6 H6A . . 108.7 ?
C7 C6 H6A . . 108.7 ?
C5 C6 H6B . . 108.7 ?
C7 C6 H6B . . 108.7 ?
H6A C6 H6B . . 107.6 ?
C8 C7 C6 . . 114.0(4) ?
C8 C7 H7A . . 108.7 ?
C6 C7 H7A . . 108.7 ?
C8 C7 H7B . . 108.7 ?
C6 C7 H7B . . 108.7 ?
H7A C7 H7B . . 107.6 ?
C7 C8 C9 . . 114.4(4) ?
C7 C8 H8A . . 108.6 ?
C9 C8 H8A . . 108.6 ?
C7 C8 H8B . . 108.6 ?
C9 C8 H8B . . 108.6 ?
H8A C8 H8B . . 107.6 ?
C10 C9 C8 . . 113.9(4) ?
C10 C9 H9A . . 108.8 ?
C8 C9 H9A . . 108.8 ?
C10 C9 H9B . . 108.8 ?
C8 C9 H9B . . 108.8 ?
H9A C9 H9B . . 107.7 ?
C9 C10 C11 . . 114.7(4) ?
C9 C10 H10A . . 108.6 ?
C11 C10 H10A . . 108.6 ?
C9 C10 H10B . . 108.6 ?
C11 C10 H10B . . 108.6 ?
H10A C10 H10B . . 107.6 ?
C10 C11 C12 . . 114.0(4) ?
C10 C11 H11A . . 108.7 ?
C12 C11 H11A . . 108.7 ?
C10 C11 H11B . . 108.7 ?
C12 C11 H11B . . 108.7 ?
H11A C11 H11B . . 107.6 ?
C13 C12 C11 . . 114.8(4) ?
C13 C12 H12A . . 108.6 ?
C11 C12 H12A . . 108.6 ?
C13 C12 H12B . . 108.6 ?
C11 C12 H12B . . 108.6 ?
H12A C12 H12B . . 107.5 ?
C14 C13 C12 . . 110.7(4) ?
C14 C13 H13A . . 109.5 ?
C12 C13 H13A . . 109.5 ?
C14 C13 H13B . . 109.5 ?
C12 C13 H13B . . 109.5 ?
H13A C13 H13B . . 108.1 ?
N1 C14 C13 . . 113.6(4) ?
N1 C14 H14A . . 108.8 ?
C13 C14 H14A . . 108.8 ?
N1 C14 H14B . . 108.8 ?
C13 C14 H14B . . 108.8 ?
H14A C14 H14B . . 107.7 ?
C16 C15 N1 . . 107.2(4) ?
C16 C15 H15A . . 126.4 ?
N1 C15 H15A . . 126.4 ?
C15 C16 N2 . . 106.4(4) ?
C15 C16 H16A . . 126.8 ?
N2 C16 H16A . . 126.8 ?
N2 C17 N1 . . 108.9(4) ?
N2 C17 H17A . . 125.6 ?
N1 C17 H17A . . 125.6 ?
N2 C18 H18A . . 109.5 ?
N2 C18 H18B . . 109.5 ?
H18A C18 H18B . . 109.5 ?
N2 C18 H18C . . 109.5 ?
H18A C18 H18C . . 109.5 ?
H18B C18 H18C . . 109.5 ?

loop_
_geom_bond_atom_site_label_1
_geom_bond_atom_site_label_2
_geom_bond_site_symmetry_2
_geom_bond_distance
_geom_bond_publ_flag
OW HWA . 0.8501 ?
OW HWB . 0.8500 ?
N1 C17 . 1.322(6) ?
N1 C15 . 1.370(6) ?
N1 C14 . 1.472(6) ?
C1 C2 . 1.512(8) ?
C1 H1A . 0.9600 ?
C1 H1B . 0.9600 ?
C1 H1C . 0.9600 ?
N2 C17 . 1.313(6) ?
N2 C16 . 1.363(6) ?
N2 C18 . 1.474(6) ?
C2 C3 . 1.507(7) ?
C2 H2A . 0.9700 ?
C2 H2B . 0.9700 ?
C3 C4 . 1.513(7) ?
C3 H3A . 0.9700 ?
C3 H3B . 0.9700 ?
C4 C5 . 1.515(7) ?
C4 H4A . 0.9700 ?
C4 H4B . 0.9700 ?
C5 C6 . 1.514(7) ?
C5 H5A . 0.9700 ?
C5 H5B . 0.9700 ?
C6 C7 . 1.520(7) ?
C6 H6A . 0.9700 ?
C6 H6B . 0.9700 ?
C7 C8 . 1.513(7) ?
C7 H7A . 0.9700 ?
C7 H7B . 0.9700 ?
C8 C9 . 1.523(7) ?
C8 H8A . 0.9700 ?
C8 H8B . 0.9700 ?
C9 C10 . 1.503(7) ?
C9 H9A . 0.9700 ?
C9 H9B . 0.9700 ?
C10 C11 . 1.515(7) ?
C10 H10A . 0.9700 ?
C10 H10B . 0.9700 ?
C11 C12 . 1.518(7) ?
C11 H11A . 0.9700 ?
C11 H11B . 0.9700 ?
C12 C13 . 1.509(6) ?
C12 H12A . 0.9700 ?
C12 H12B . 0.9700 ?
C13 C14 . 1.498(7) ?
C13 H13A . 0.9700 ?
C13 H13B . 0.9700 ?
C14 H14A . 0.9700 ?
C14 H14B . 0.9700 ?
C15 C16 . 1.352(7) ?
C15 H15A . 0.9300 ?
C16 H16A . 0.9300 ?
C17 H17A . 0.9300 ?
C18 H18A . 0.9600 ?
C18 H18B . 0.9600 ?
C18 H18C . 0.9600 ?

loop_
_geom_hbond_atom_site_label_D
_geom_hbond_atom_site_label_H
_geom_hbond_atom_site_label_A
_geom_hbond_site_symmetry_A
_geom_hbond_distance_DH
_geom_hbond_distance_HA
_geom_hbond_distance_DA
_geom_hbond_angle_DHA
_geom_hbond_publ_flag
OW HWA Br . 0.85 2.57 3.397(5) 165 yes
OW HWB Br 1_655 0.85 2.61 3.434(5) 163 yes
C15 H15A Br 1_445 0.93 2.75 3.659(5) 166 yes
C17 H17A OW . 0.93 2.36 3.217(7) 153 yes

loop_
_geom_torsion_atom_site_label_1
_geom_torsion_atom_site_label_2
_geom_torsion_atom_site_label_3
_geom_torsion_atom_site_label_4
_geom_torsion_site_symmetry_1
_geom_torsion_site_symmetry_2
_geom_torsion_site_symmetry_3
_geom_torsion_site_symmetry_4
_geom_torsion
_geom_torsion_publ_flag
C1 C2 C3 C4 . . . . -179.4(5) ?
C2 C3 C4 C5 . . . . 179.5(5) ?
C3 C4 C5 C6 . . . . 179.2(4) ?
C4 C5 C6 C7 . . . . -179.8(4) ?
C5 C6 C7 C8 . . . . -178.9(4) ?
C6 C7 C8 C9 . . . . -179.5(4) ?
C7 C8 C9 C10 . . . . 179.6(4) ?
C8 C9 C10 C11 . . . . -179.9(4) ?
C9 C10 C11 C12 . . . . -179.4(4) ?
C10 C11 C12 C13 . . . . 178.4(4) ?
C11 C12 C13 C14 . . . . 179.6(4) ?
C17 N1 C14 C13 . . . . -126.2(5) ?
C15 N1 C14 C13 . . . . 56.5(6) ?
C12 C13 C14 N1 . . . . 177.0(4) ?
C17 N1 C15 C16 . . . . -0.9(6) ?
C14 N1 C15 C16 . . . . 176.8(4) ?
N1 C15 C16 N2 . . . . 0.5(6) ?
C17 N2 C16 C15 . . . . 0.2(6) ?
C18 N2 C16 C15 . . . . 179.7(5) ?
C16 N2 C17 N1 . . . . -0.8(5) ?
C18 N2 C17 N1 . . . . 179.7(4) ?
C15 N1 C17 N2 . . . . 1.1(5) ?
C14 N1 C17 N2 . . . . -176.7(4) ?

loop_
_cod_related_entry_id
_cod_related_entry_database
_cod_related_entry_code
1 ChemSpider 30655930
